data_7054501
loop_
_publ_author_name
'Mas\'arov\'a, Petra'
'Zoufal\'y, Pavel'
'Moncol, J\'an'
'Nemec, Ivan'
'Pavlik, J\'an'
'Gembick\'y, Milan'
'Tr\'avn\'i\<cek, Zden\<ek'
'Bo\<ca, Roman'
'\<Salitro\<s, Ivan'

_publ_section_title
;
 Spin crossover and high spin electroneutral mononuclear iron(iii) Schiff
 base complexes involving terminal pseudohalido ligands
;
_journal_issue 1
_journal_name_full 'New J. Chem.'
_journal_page_first 508
_journal_paper_doi 10.1039/C4NJ01363H
_journal_volume 39
_journal_year 2015
_chemical_formula_sum 'C24 H29 Fe N4 O4 S'
_chemical_formula_weight 525.42
_chemical_name_systematic (isothiocyanato)-(N,N'-bis(3-methoxy-2-oxido-benzylidene)-1,6-diamino-4-azahexane)-iron(iii)
_space_group_crystal_system monoclinic
_space_group_IT_number 14
_space_group_name_Hall '-P 2ybc'
_space_group_name_H-M_alt 'P 1 21/c 1'
_symmetry_space_group_name_Hall '-P 2ybc'
_symmetry_space_group_name_H-M 'P 1 21/c 1'
_atom_sites_solution_hydrogens geom
_audit_creation_method SHELXL-2014
_cell_angle_alpha 90
_cell_angle_beta 107.772(3)
_cell_angle_gamma 90
_cell_formula_units_Z 8
_cell_length_a 19.165(3)
_cell_length_b 11.6749(16)
_cell_length_c 22.449(3)
_cell_measurement_reflns_used 9231
_cell_measurement_temperature 15(2)
_cell_measurement_theta_max 14.385
_cell_measurement_theta_min 1.031
_cell_volume 4783.2(12)
_computing_cell_refinement 'Bruker SAINT'
_computing_data_collection 'Bruker APEX2'
_computing_data_reduction 'Bruker SAINT'
_computing_structure_refinement 'SHELXL-2014 (Sheldrick, 2008)'
_computing_structure_solution 'SIR-2011 (Burla et al., 2012)'
_diffrn_ambient_temperature 15(2)
_diffrn_measured_fraction_theta_full 0.998
_diffrn_measured_fraction_theta_max 0.997
_diffrn_measurement_device_type 'Bruker APEXII CCD'
_diffrn_measurement_method 'fine-slice \w scans'
_diffrn_radiation_type Synchrotron
_diffrn_radiation_wavelength 0.38745
_diffrn_reflns_av_R_equivalents 0.1000
_diffrn_reflns_av_unetI/netI 0.0482
_diffrn_reflns_Laue_measured_fraction_full 0.998
_diffrn_reflns_Laue_measured_fraction_max 0.997
_diffrn_reflns_limit_h_max 23
_diffrn_reflns_limit_h_min -24
_diffrn_reflns_limit_k_max 14
_diffrn_reflns_limit_k_min -14
_diffrn_reflns_limit_l_max 28
_diffrn_reflns_limit_l_min -28
_diffrn_reflns_number 106433
_diffrn_reflns_point_group_measured_fraction_full 0.998
_diffrn_reflns_point_group_measured_fraction_max 0.997
_diffrn_reflns_theta_full 13.443
_diffrn_reflns_theta_max 14.385
_diffrn_reflns_theta_min 1.031
_diffrn_source 'APS Beamline 15-ID-B'
_exptl_absorpt_coefficient_mu 0.154
_exptl_absorpt_correction_T_max 0.744
_exptl_absorpt_correction_T_min 0.654
_exptl_absorpt_correction_type multi-scan
_exptl_absorpt_process_details 'SADABS (Bruker, 2012)'
_exptl_crystal_colour dark-red
_exptl_crystal_density_diffrn 1.459
_exptl_crystal_description block
_exptl_crystal_F_000 2200
_exptl_crystal_size_max 0.380
_exptl_crystal_size_mid 0.230
_exptl_crystal_size_min 0.200
_refine_diff_density_max 0.386
_refine_diff_density_min -0.467
_refine_diff_density_rms 0.074
_refine_ls_extinction_method none
_refine_ls_goodness_of_fit_ref 1.001
_refine_ls_hydrogen_treatment constr
_refine_ls_matrix_type full
_refine_ls_number_parameters 617
_refine_ls_number_reflns 10543
_refine_ls_number_restraints 0
_refine_ls_restrained_S_all 1.001
_refine_ls_R_factor_all 0.0577
_refine_ls_R_factor_gt 0.0352
_refine_ls_shift/su_max 0.002
_refine_ls_shift/su_mean 0.000
_refine_ls_structure_factor_coef Fsqd
_refine_ls_weighting_details 'w=1/[\s^2^(Fo^2^)+(0.0252P)^2^+4.5683P] where P=(Fo^2^+2Fc^2^)/3'
_refine_ls_weighting_scheme calc
_refine_ls_wR_factor_gt 0.0698
_refine_ls_wR_factor_ref 0.0781
_reflns_Friedel_coverage 0.000
_reflns_number_gt 8039
_reflns_number_total 10543
_reflns_threshold_expression 'I > 2\s(I)'
_cod_data_source_file c4nj01363h2.cif
_cod_data_source_block 1@15
_cod_depositor_comments
;
The following automatic conversions were performed:

'_exptl_absorpt_correction_type' value 'Multi-scan' changed to
'multi-scan' according to
/usr/data/users/saulius/crontab/automatic-downloads/rss-feeds/RSC/lib/dictionaries/cif_core.dic
dictionary named 'cif_core.dic' version 2.4.2 from 2011-04-26.

Automatic conversion script
Id: cif_fix_values 2827 2014-09-09 07:05:25Z andrius 

 Adding full bibliography for 7054500--7054508.cif.
;
_cod_original_cell_volume 4783.3(11)
_cod_database_code 7054501
_shelx_space_group_comment
;
The symmetry employed for this shelxl refinement is uniquely defined
by the following loop, which should always be used as a source of
symmetry information in preference to the above space-group names.
They are only intended as comments.
;
_shelx_estimated_absorpt_t_min 0.955
_shelx_estimated_absorpt_t_max 0.976
_shelxl_version_number 2014-3

loop_
_space_group_symop_operation_xyz
'x, y, z'
'-x, y+1/2, -z+1/2'
'-x, -y, -z'
'x, -y-1/2, z-1/2'

loop_
_atom_site_label
_atom_site_type_symbol
_atom_site_fract_x
_atom_site_fract_y
_atom_site_fract_z
_atom_site_U_iso_or_equiv
_atom_site_adp_type
_atom_site_occupancy
_atom_site_site_symmetry_order
_atom_site_calc_flag
_atom_site_refinement_flags_posn
_atom_site_refinement_flags_adp
Fe1 Fe 0.70998(2) 0.23287(3) 0.89047(2) 0.00444(7) Uani 1 1 d . .
Fe2 Fe 0.79954(2) 0.72955(2) 1.09424(2) 0.00457(7) Uani 1 1 d . .
S1 S 0.57208(3) 0.43263(5) 0.70873(2) 0.00840(11) Uani 1 1 d . .
S2 S 0.93759(3) 0.52997(5) 1.27453(2) 0.00831(11) Uani 1 1 d . .
O1 O 0.78745(8) 0.33383(12) 0.88893(6) 0.0067(3) Uani 1 1 d . .
O2 O 0.76929(7) 0.15218(12) 0.95912(6) 0.0062(3) Uani 1 1 d . .
O3 O 0.72577(8) 0.61950(12) 1.09539(6) 0.0066(3) Uani 1 1 d . .
O4 O 0.74130(7) 0.80065(12) 1.02159(6) 0.0062(3) Uani 1 1 d . .
O5 O 0.86731(8) 0.51317(12) 0.88436(7) 0.0077(3) Uani 1 1 d . .
O6 O 0.90058(8) 0.05059(12) 1.02122(6) 0.0070(3) Uani 1 1 d . .
O7 O 0.61194(8) 0.88588(12) 0.94855(7) 0.0076(3) Uani 1 1 d . .
N1 N 0.73508(9) 0.12062(14) 0.83781(8) 0.0053(3) Uani 1 1 d . .
N2 N 0.62718(9) 0.12553(15) 0.88871(8) 0.0065(3) Uani 1 1 d . .
H2 H 0.6427 0.0805 0.9285 0.008 Uiso 1 1 calc R U
N3 N 0.68174(9) 0.33576(14) 0.94803(8) 0.0057(3) Uani 1 1 d . .
N4 N 0.64727(9) 0.31029(15) 0.81676(8) 0.0069(3) Uani 1 1 d . .
N5 N 0.76220(9) 0.84416(14) 1.13801(8) 0.0063(3) Uani 1 1 d . .
N6 N 0.88065(9) 0.84297(14) 1.10024(8) 0.0065(3) Uani 1 1 d . .
H6 H 0.8684 0.8839 1.0592 0.008 Uiso 1 1 calc R U
N7 N 0.83974(9) 0.62762(14) 1.04341(8) 0.0058(3) Uani 1 1 d . .
N8 N 0.85961(9) 0.66224(15) 1.17190(8) 0.0074(4) Uani 1 1 d . .
C1 C 0.82096(11) 0.33126(18) 0.84580(9) 0.0066(4) Uani 1 1 d . .
C2 C 0.86508(11) 0.42817(17) 0.84150(9) 0.0070(4) Uani 1 1 d . .
C3 C 0.90354(11) 0.43126(18) 0.79862(9) 0.0073(4) Uani 1 1 d . .
H3 H 0.9330 0.4960 0.7972 0.009 Uiso 1 1 calc R U
C4 C 0.89953(11) 0.33960(18) 0.75697(10) 0.0084(4) Uani 1 1 d . .
H4 H 0.9258 0.3427 0.7273 0.010 Uiso 1 1 calc R U
C5 C 0.85741(11) 0.24579(18) 0.75947(9) 0.0078(4) Uani 1 1 d . .
H5 H 0.8544 0.1842 0.7312 0.009 Uiso 1 1 calc R U
C6 C 0.81844(11) 0.23970(18) 0.80360(9) 0.0071(4) Uani 1 1 d . .
C7 C 0.77782(11) 0.13579(18) 0.80419(9) 0.0068(4) Uani 1 1 d . .
H7 H 0.7830 0.0746 0.7780 0.008 Uiso 1 1 calc R U
C8 C 0.69671(11) 0.01128(17) 0.83730(10) 0.0072(4) Uani 1 1 d . .
H8A H 0.7214 -0.0343 0.8750 0.009 Uiso 1 1 calc R U
H8B H 0.6956 -0.0341 0.7998 0.009 Uiso 1 1 calc R U
C9 C 0.61993(11) 0.04297(18) 0.83649(9) 0.0074(4) Uani 1 1 d . .
H9A H 0.5930 0.0786 0.7960 0.009 Uiso 1 1 calc R U
H9B H 0.5928 -0.0261 0.8424 0.009 Uiso 1 1 calc R U
C10 C 0.55483(11) 0.17722(18) 0.88404(10) 0.0080(4) Uani 1 1 d . .
H10A H 0.5208 0.1155 0.8875 0.010 Uiso 1 1 calc R U
H10B H 0.5347 0.2126 0.8422 0.010 Uiso 1 1 calc R U
C11 C 0.55728(11) 0.26768(18) 0.93376(10) 0.0080(4) Uani 1 1 d . .
H11A H 0.5760 0.2315 0.9755 0.010 Uiso 1 1 calc R U
H11B H 0.5067 0.2939 0.9286 0.010 Uiso 1 1 calc R U
C12 C 0.60466(11) 0.37224(18) 0.93205(10) 0.0068(4) Uani 1 1 d . .
H12A H 0.5889 0.4069 0.8898 0.008 Uiso 1 1 calc R U
H12B H 0.5991 0.4304 0.9624 0.008 Uiso 1 1 calc R U
C13 C 0.72464(11) 0.36340(17) 1.00243(9) 0.0066(4) Uani 1 1 d . .
H13 H 0.7087 0.4209 1.0252 0.008 Uiso 1 1 calc R U
C14 C 0.79586(11) 0.31185(17) 1.03091(9) 0.0059(4) Uani 1 1 d . .
C15 C 0.84162(11) 0.35804(17) 1.08708(9) 0.0066(4) Uani 1 1 d . .
H15 H 0.8273 0.4259 1.1036 0.008 Uiso 1 1 calc R U
C16 C 0.90706(11) 0.30609(18) 1.11855(9) 0.0074(4) Uani 1 1 d . .
H16 H 0.9380 0.3384 1.1562 0.009 Uiso 1 1 calc R U
C17 C 0.92764(11) 0.20502(17) 1.09447(9) 0.0076(4) Uani 1 1 d . .
H17 H 0.9734 0.1703 1.1152 0.009 Uiso 1 1 calc R U
C18 C 0.88173(11) 0.15581(17) 1.04086(9) 0.0063(4) Uani 1 1 d . .
C19 C 0.81375(11) 0.20701(17) 1.00781(9) 0.0066(4) Uani 1 1 d . .
C20 C 0.68319(11) 0.62639(18) 1.13136(9) 0.0058(4) Uani 1 1 d . .
C21 C 0.64568(11) 0.52479(17) 1.14096(9) 0.0065(4) Uani 1 1 d . .
C22 C 0.59452(11) 0.52855(18) 1.17295(9) 0.0078(4) Uani 1 1 d . .
H22 H 0.5678 0.4614 1.1759 0.009 Uiso 1 1 calc R U
C23 C 0.58142(11) 0.63034(18) 1.20122(9) 0.0081(4) Uani 1 1 d . .
H23 H 0.5462 0.6320 1.2232 0.010 Uiso 1 1 calc R U
C24 C 0.61988(11) 0.72688(18) 1.19676(9) 0.0080(4) Uani 1 1 d . .
H24 H 0.6123 0.7951 1.2170 0.010 Uiso 1 1 calc R U
C25 C 0.67088(11) 0.72694(18) 1.16247(9) 0.0072(4) Uani 1 1 d . .
C26 C 0.70996(11) 0.83227(18) 1.16229(9) 0.0074(4) Uani 1 1 d . .
H26 H 0.6962 0.8974 1.1814 0.009 Uiso 1 1 calc R U
C27 C 0.79822(11) 0.95569(17) 1.13933(10) 0.0071(4) Uani 1 1 d . .
H27A H 0.7930 1.0031 1.1743 0.008 Uiso 1 1 calc R U
H27B H 0.7764 0.9975 1.0996 0.008 Uiso 1 1 calc R U
C28 C 0.87822(11) 0.92945(18) 1.14823(10) 0.0075(4) Uani 1 1 d . .
H28A H 0.9044 0.9999 1.1429 0.009 Uiso 1 1 calc R U
H28B H 0.9018 0.8988 1.1907 0.009 Uiso 1 1 calc R U
C29 C 0.95678(11) 0.79749(17) 1.11340(10) 0.0077(4) Uani 1 1 d . .
H29A H 0.9726 0.7641 1.1560 0.009 Uiso 1 1 calc R U
H29B H 0.9902 0.8618 1.1127 0.009 Uiso 1 1 calc R U
C30 C 0.96370(11) 0.70686(18) 1.06684(10) 0.0081(4) Uani 1 1 d . .
H30A H 1.0159 0.6850 1.0767 0.010 Uiso 1 1 calc R U
H30B H 0.9483 0.7408 1.0244 0.010 Uiso 1 1 calc R U
C31 C 0.91851(11) 0.59853(17) 1.06622(10) 0.0073(4) Uani 1 1 d . .
H31A H 0.9300 0.5403 1.0385 0.009 Uiso 1 1 calc R U
H31B H 0.9308 0.5662 1.1089 0.009 Uiso 1 1 calc R U
C32 C 0.80428(11) 0.59591(17) 0.98752(9) 0.0071(4) Uani 1 1 d . .
H32 H 0.8260 0.5391 0.9686 0.009 Uiso 1 1 calc R U
C33 C 0.73366(11) 0.64064(17) 0.95145(9) 0.0067(4) Uani 1 1 d . .
C34 C 0.69648(11) 0.58961(18) 0.89359(10) 0.0080(4) Uani 1 1 d . .
H34 H 0.7162 0.5230 0.8805 0.010 Uiso 1 1 calc R U
C35 C 0.63162(11) 0.63535(18) 0.85563(10) 0.0091(4) Uani 1 1 d . .
H35 H 0.6068 0.6002 0.8168 0.011 Uiso 1 1 calc R U
C36 C 0.60295(11) 0.73354(18) 0.87487(9) 0.0080(4) Uani 1 1 d . .
H36 H 0.5579 0.7643 0.8493 0.010 Uiso 1 1 calc R U
C37 C 0.63945(11) 0.78640(17) 0.93065(10) 0.0071(4) Uani 1 1 d . .
C38 C 0.70683(11) 0.74258(17) 0.97035(9) 0.0063(4) Uani 1 1 d . .
C39 C 0.89369(12) 0.62449(18) 0.87387(10) 0.0106(4) Uani 1 1 d . .
H39A H 0.9416 0.6158 0.8662 0.013 Uiso 1 1 calc R U
H39B H 0.9014 0.6716 0.9120 0.013 Uiso 1 1 calc R U
C40 C 0.84150(13) 0.68622(19) 0.81906(11) 0.0144(5) Uani 1 1 d . .
H40A H 0.8357 0.6420 0.7807 0.022 Uiso 1 1 calc R U
H40B H 0.8612 0.7622 0.8147 0.022 Uiso 1 1 calc R U
H40C H 0.7938 0.6945 0.8262 0.022 Uiso 1 1 calc R U
C41 C 0.90916(11) 0.05252(18) 0.95901(9) 0.0077(4) Uani 1 1 d . .
H41A H 0.9602 0.0733 0.9618 0.009 Uiso 1 1 calc R U
H41B H 0.8759 0.1104 0.9328 0.009 Uiso 1 1 calc R U
C42 C 0.89124(12) -0.06421(18) 0.93007(10) 0.0103(4) Uani 1 1 d . .
H42A H 0.9282 -0.1193 0.9532 0.015 Uiso 1 1 calc R U
H42B H 0.8910 -0.0614 0.8864 0.015 Uiso 1 1 calc R U
H42C H 0.8428 -0.0879 0.9318 0.015 Uiso 1 1 calc R U
C43 C 0.58599(11) 0.86812(18) 1.00202(10) 0.0088(4) Uani 1 1 d . .
H43A H 0.6151 0.8075 1.0294 0.011 Uiso 1 1 calc R U
H43B H 0.5340 0.8441 0.9880 0.011 Uiso 1 1 calc R U
C44 C 0.59416(12) 0.97964(18) 1.03706(10) 0.0102(4) Uani 1 1 d . .
H44A H 0.6459 1.0022 1.0510 0.015 Uiso 1 1 calc R U
H44B H 0.5767 0.9704 1.0735 0.015 Uiso 1 1 calc R U
H44C H 0.5653 1.0390 1.0095 0.015 Uiso 1 1 calc R U
C47 C 0.61666(11) 0.36115(18) 0.77153(10) 0.0074(4) Uani 1 1 d . .
C48 C 0.89158(11) 0.60751(17) 1.21506(10) 0.0067(4) Uani 1 1 d . .
O8 O 0.66489(8) 0.42597(12) 1.11671(7) 0.0081(3) Uani 1 1 d . .
C45 C 0.64235(12) 0.32008(18) 1.13831(10) 0.0096(4) Uani 1 1 d . .
H45A H 0.5893 0.3074 1.1178 0.012 Uiso 1 1 calc R U
H45B H 0.6512 0.3234 1.1841 0.012 Uiso 1 1 calc R U
C46 C 0.68588(12) 0.22344(18) 1.12243(10) 0.0109(4) Uani 1 1 d . .
H46A H 0.6744 0.2177 1.0769 0.016 Uiso 1 1 calc R U
H46B H 0.6731 0.1514 1.1389 0.016 Uiso 1 1 calc R U
H46C H 0.7383 0.2385 1.1411 0.016 Uiso 1 1 calc R U

loop_
_atom_site_aniso_label
_atom_site_aniso_U_11
_atom_site_aniso_U_22
_atom_site_aniso_U_33
_atom_site_aniso_U_23
_atom_site_aniso_U_13
_atom_site_aniso_U_12
Fe1 0.00303(14) 0.00463(15) 0.00561(14) 0.00069(11) 0.00126(11) 0.00016(11)
Fe2 0.00370(14) 0.00458(15) 0.00549(14) 0.00029(11) 0.00152(11) 0.00010(11)
S1 0.0076(2) 0.0092(3) 0.0076(2) 0.0020(2) 0.0011(2) 0.0020(2)
S2 0.0072(2) 0.0082(3) 0.0085(3) 0.0021(2) 0.0009(2) 0.00017(19)
O1 0.0059(7) 0.0074(7) 0.0077(7) -0.0004(6) 0.0035(6) -0.0012(6)
O2 0.0059(7) 0.0046(7) 0.0069(7) -0.0006(5) 0.0001(6) 0.0001(5)
O3 0.0068(7) 0.0072(7) 0.0068(7) -0.0014(6) 0.0036(6) -0.0008(6)
O4 0.0057(7) 0.0061(7) 0.0064(7) -0.0006(5) 0.0014(6) -0.0004(5)
O5 0.0101(7) 0.0046(7) 0.0094(7) -0.0008(6) 0.0047(6) -0.0026(6)
O6 0.0095(7) 0.0054(7) 0.0067(7) -0.0007(6) 0.0035(6) 0.0013(6)
O7 0.0092(7) 0.0068(7) 0.0081(7) 0.0007(6) 0.0045(6) 0.0023(6)
N1 0.0034(8) 0.0037(8) 0.0076(8) 0.0000(7) 0.0000(7) 0.0002(6)
N2 0.0054(8) 0.0065(9) 0.0074(9) 0.0000(7) 0.0016(7) -0.0001(7)
N3 0.0055(8) 0.0034(8) 0.0090(9) 0.0027(7) 0.0035(7) 0.0002(6)
N4 0.0052(8) 0.0069(9) 0.0087(9) -0.0010(7) 0.0024(7) 0.0000(7)
N5 0.0059(8) 0.0056(9) 0.0061(8) -0.0003(7) -0.0002(7) -0.0011(7)
N6 0.0053(8) 0.0065(9) 0.0074(9) -0.0006(7) 0.0014(7) 0.0002(7)
N7 0.0038(8) 0.0050(8) 0.0086(9) 0.0018(7) 0.0018(7) 0.0005(7)
N8 0.0062(8) 0.0065(9) 0.0101(9) -0.0008(7) 0.0035(7) -0.0001(7)
C1 0.0037(9) 0.0083(10) 0.0072(10) 0.0007(8) 0.0009(8) 0.0012(8)
C2 0.0060(10) 0.0062(10) 0.0072(10) -0.0003(8) -0.0003(8) 0.0016(8)
C3 0.0043(10) 0.0064(10) 0.0101(10) 0.0021(8) 0.0005(8) 0.0004(8)
C4 0.0070(10) 0.0103(11) 0.0088(10) 0.0021(8) 0.0038(8) 0.0025(8)
C5 0.0085(10) 0.0072(11) 0.0077(10) -0.0001(8) 0.0024(8) 0.0027(8)
C6 0.0061(10) 0.0068(10) 0.0077(10) 0.0020(8) 0.0010(8) 0.0015(8)
C7 0.0063(10) 0.0066(10) 0.0058(10) -0.0002(8) -0.0005(8) 0.0020(8)
C8 0.0077(10) 0.0039(10) 0.0101(10) -0.0006(8) 0.0030(8) -0.0011(8)
C9 0.0067(10) 0.0070(10) 0.0077(10) -0.0005(8) 0.0012(8) -0.0007(8)
C10 0.0035(10) 0.0081(10) 0.0128(11) 0.0015(8) 0.0032(8) -0.0002(8)
C11 0.0045(10) 0.0095(10) 0.0111(10) 0.0018(8) 0.0040(8) 0.0006(8)
C12 0.0049(10) 0.0059(10) 0.0100(10) -0.0002(8) 0.0026(8) 0.0019(8)
C13 0.0083(10) 0.0044(10) 0.0086(10) 0.0007(8) 0.0050(8) -0.0004(8)
C14 0.0050(10) 0.0062(10) 0.0076(10) 0.0021(8) 0.0035(8) -0.0006(8)
C15 0.0076(10) 0.0048(10) 0.0091(10) 0.0007(8) 0.0050(8) -0.0019(8)
C16 0.0078(10) 0.0089(10) 0.0059(10) 0.0006(8) 0.0028(8) -0.0027(8)
C17 0.0065(10) 0.0078(11) 0.0091(10) 0.0032(8) 0.0033(8) 0.0000(8)
C18 0.0078(10) 0.0035(10) 0.0092(10) 0.0008(8) 0.0049(8) -0.0004(8)
C19 0.0058(10) 0.0085(11) 0.0060(10) 0.0013(8) 0.0026(8) -0.0015(8)
C20 0.0031(9) 0.0082(10) 0.0055(10) 0.0014(8) 0.0004(8) 0.0003(8)
C21 0.0075(10) 0.0054(10) 0.0057(10) 0.0001(8) 0.0006(8) 0.0018(8)
C22 0.0055(10) 0.0085(10) 0.0086(10) 0.0005(8) 0.0011(8) -0.0016(8)
C23 0.0059(10) 0.0110(11) 0.0080(10) 0.0028(8) 0.0028(8) 0.0021(8)
C24 0.0063(10) 0.0097(10) 0.0075(10) -0.0011(8) 0.0013(8) 0.0017(8)
C25 0.0053(10) 0.0074(10) 0.0074(10) 0.0021(8) -0.0004(8) 0.0008(8)
C26 0.0055(10) 0.0078(10) 0.0075(10) 0.0006(8) -0.0001(8) 0.0030(8)
C27 0.0066(10) 0.0052(10) 0.0095(10) -0.0011(8) 0.0025(8) -0.0008(8)
C28 0.0079(10) 0.0053(10) 0.0089(10) -0.0024(8) 0.0020(8) -0.0018(8)
C29 0.0043(10) 0.0081(11) 0.0105(10) 0.0005(8) 0.0018(8) -0.0009(8)
C30 0.0043(10) 0.0104(11) 0.0101(10) 0.0020(8) 0.0028(8) 0.0015(8)
C31 0.0053(10) 0.0089(10) 0.0079(10) 0.0009(8) 0.0023(8) 0.0024(8)
C32 0.0091(10) 0.0047(10) 0.0092(10) 0.0007(8) 0.0051(8) -0.0014(8)
C33 0.0074(10) 0.0054(10) 0.0082(10) 0.0012(8) 0.0035(8) -0.0006(8)
C34 0.0095(10) 0.0044(10) 0.0114(11) -0.0008(8) 0.0055(8) -0.0026(8)
C35 0.0097(10) 0.0104(11) 0.0070(10) -0.0002(8) 0.0023(8) -0.0029(8)
C36 0.0058(10) 0.0078(10) 0.0093(10) 0.0035(8) 0.0005(8) 0.0016(8)
C37 0.0068(10) 0.0047(10) 0.0106(10) 0.0014(8) 0.0040(8) 0.0006(8)
C38 0.0067(10) 0.0072(10) 0.0060(9) 0.0010(8) 0.0035(8) -0.0019(8)
C39 0.0145(11) 0.0080(10) 0.0106(11) -0.0025(8) 0.0056(9) -0.0048(8)
C40 0.0212(12) 0.0066(10) 0.0180(12) -0.0015(9) 0.0100(10) -0.0006(9)
C41 0.0081(10) 0.0111(11) 0.0050(10) 0.0010(8) 0.0035(8) 0.0011(8)
C42 0.0113(11) 0.0096(11) 0.0093(10) -0.0002(8) 0.0019(8) 0.0016(8)
C43 0.0083(10) 0.0093(10) 0.0103(10) 0.0016(8) 0.0049(8) 0.0006(8)
C44 0.0094(10) 0.0106(11) 0.0112(11) -0.0017(8) 0.0041(8) 0.0014(8)
C47 0.0051(10) 0.0068(10) 0.0120(11) -0.0028(8) 0.0050(8) -0.0015(8)
C48 0.0041(10) 0.0057(10) 0.0112(10) -0.0030(8) 0.0040(8) -0.0012(8)
O8 0.0107(7) 0.0039(7) 0.0119(7) 0.0003(6) 0.0068(6) -0.0009(6)
C45 0.0120(11) 0.0064(10) 0.0115(11) 0.0010(8) 0.0052(8) -0.0020(8)
C46 0.0133(11) 0.0071(10) 0.0141(11) -0.0001(9) 0.0067(9) 0.0007(8)

loop_
_atom_type_symbol
_atom_type_description
_atom_type_scat_dispersion_real
_atom_type_scat_dispersion_imag
_atom_type_scat_source
C C 0.0000 0.0000 'International Tables Vol C Tables 4.2.6.8 and 6.1.1.4'
H H 0.0000 0.0000 'International Tables Vol C Tables 4.2.6.8 and 6.1.1.4'
N N 0.0000 0.0010 'International Tables Vol C Tables 4.2.6.8 and 6.1.1.4'
O O 0.0010 0.0020 'International Tables Vol C Tables 4.2.6.8 and 6.1.1.4'
Fe Fe 0.1820 0.2700 'International Tables Vol C Tables 4.2.6.8 and 6.1.1.4'
S S 0.0380 0.0360 'International Tables Vol C Tables 4.2.6.8 and 6.1.1.4'

loop_
_geom_angle_atom_site_label_1
_geom_angle_atom_site_label_2
_geom_angle_atom_site_label_3
_geom_angle
O2 Fe1 O1 92.62(6)
O2 Fe1 N1 87.71(7)
O1 Fe1 N1 93.90(7)
O2 Fe1 N4 177.33(7)
O1 Fe1 N4 88.83(7)
N1 Fe1 N4 89.96(7)
O2 Fe1 N3 89.20(7)
O1 Fe1 N3 90.36(7)
N1 Fe1 N3 174.84(7)
N4 Fe1 N3 93.03(7)
O2 Fe1 N2 88.84(7)
O1 Fe1 N2 177.92(7)
N1 Fe1 N2 84.68(7)
N4 Fe1 N2 89.65(7)
N3 Fe1 N2 91.13(7)
O4 Fe2 O3 93.62(6)
O4 Fe2 N5 85.44(7)
O3 Fe2 N5 93.93(7)
O4 Fe2 N8 177.27(7)
O3 Fe2 N8 87.37(7)
N5 Fe2 N8 91.95(7)
O4 Fe2 N7 89.87(7)
O3 Fe2 N7 91.35(7)
N5 Fe2 N7 173.15(7)
N8 Fe2 N7 92.66(7)
O4 Fe2 N6 90.54(7)
O3 Fe2 N6 175.52(7)
N5 Fe2 N6 84.75(7)
N8 Fe2 N6 88.40(7)
N7 Fe2 N6 90.32(7)
C1 O1 Fe1 123.90(13)
C19 O2 Fe1 120.83(13)
C20 O3 Fe2 124.49(13)
C38 O4 Fe2 122.53(13)
C2 O5 C39 118.35(15)
C18 O6 C41 114.03(15)
C37 O7 C43 112.22(15)
C7 N1 C8 121.45(17)
C7 N1 Fe1 126.28(15)
C8 N1 Fe1 112.22(12)
C10 N2 C9 110.24(15)
C10 N2 Fe1 117.48(13)
C9 N2 Fe1 107.55(12)
C13 N3 C12 117.45(17)
C13 N3 Fe1 123.69(14)
C12 N3 Fe1 118.39(13)
C47 N4 Fe1 172.54(17)
C26 N5 C27 120.60(18)
C26 N5 Fe2 126.95(15)
C27 N5 Fe2 112.39(13)
C28 N6 C29 110.02(15)
C28 N6 Fe2 107.48(12)
C29 N6 Fe2 117.80(13)
C32 N7 C31 116.85(17)
C32 N7 Fe2 123.92(14)
C31 N7 Fe2 118.61(13)
C48 N8 Fe2 170.61(17)
O1 C1 C6 125.72(18)
O1 C1 C2 117.53(18)
C6 C1 C2 116.75(18)
O5 C2 C3 124.10(18)
O5 C2 C1 114.58(17)
C3 C2 C1 121.28(19)
C2 C3 C4 120.73(19)
C5 C4 C3 119.56(19)
C4 C5 C6 120.83(19)
C5 C6 C1 120.84(19)
C5 C6 C7 116.79(18)
C1 C6 C7 122.36(18)
N1 C7 C6 124.31(19)
N1 C8 C9 105.66(16)
N2 C9 C8 106.97(16)
N2 C10 C11 114.17(17)
C10 C11 C12 114.83(17)
N3 C12 C11 108.80(16)
N3 C13 C14 123.83(19)
C15 C14 C19 120.48(19)
C15 C14 C13 118.83(18)
C19 C14 C13 119.97(18)
C16 C15 C14 120.81(19)
C15 C16 C17 119.42(19)
C18 C17 C16 120.42(19)
C17 C18 O6 119.09(18)
C17 C18 C19 121.29(19)
O6 C18 C19 119.50(18)
O2 C19 C14 123.63(18)
O2 C19 C18 118.90(18)
C14 C19 C18 117.40(18)
O3 C20 C25 125.42(18)
O3 C20 C21 118.33(18)
C25 C20 C21 116.25(18)
O8 C21 C22 123.47(18)
O8 C21 C20 115.29(17)
C22 C21 C20 121.23(19)
C21 C22 C23 120.97(19)
C24 C23 C22 119.30(19)
C23 C24 C25 121.1(2)
C24 C25 C20 120.78(19)
C24 C25 C26 116.58(19)
C20 C25 C26 122.63(18)
N5 C26 C25 124.49(19)
N5 C27 C28 105.87(16)
N6 C28 C27 107.20(16)
N6 C29 C30 113.32(16)
C29 C30 C31 114.41(17)
N7 C31 C30 109.18(16)
N7 C32 C33 124.62(19)
C34 C33 C38 120.35(19)
C34 C33 C32 119.16(19)
C38 C33 C32 120.03(19)
C35 C34 C33 120.78(19)
C34 C35 C36 119.44(19)
C37 C36 C35 120.66(19)
C36 C37 O7 120.40(18)
C36 C37 C38 121.33(19)
O7 C37 C38 118.25(18)
O4 C38 C33 124.15(18)
O4 C38 C37 118.49(18)
C33 C38 C37 117.34(18)
O5 C39 C40 112.68(18)
O6 C41 C42 108.83(16)
O7 C43 C44 107.60(17)
N4 C47 S1 178.66(19)
N8 C48 S2 178.66(19)
C21 O8 C45 116.30(15)
O8 C45 C46 108.53(16)

loop_
_geom_bond_atom_site_label_1
_geom_bond_atom_site_label_2
_geom_bond_distance
Fe1 O2 1.8668(14)
Fe1 O1 1.9042(14)
Fe1 N1 1.9217(17)
Fe1 N4 1.9457(18)
Fe1 N3 1.9578(17)
Fe1 N2 2.0130(17)
Fe2 O4 1.8665(14)
Fe2 O3 1.9164(14)
Fe2 N5 1.9228(17)
Fe2 N8 1.9383(18)
Fe2 N7 1.9618(17)
Fe2 N6 2.0149(17)
S1 C47 1.637(2)
S2 C48 1.631(2)
O1 C1 1.315(2)
O2 C19 1.327(2)
O3 C20 1.314(2)
O4 C38 1.325(2)
O5 C2 1.374(2)
O5 C39 1.440(2)
O6 C18 1.390(2)
O6 C41 1.455(2)
O7 C37 1.385(2)
O7 C43 1.448(2)
N1 C7 1.284(3)
N1 C8 1.471(3)
N2 C10 1.486(3)
N2 C9 1.491(3)
N3 C13 1.288(3)
N3 C12 1.473(2)
N4 C47 1.168(3)
N5 C26 1.285(3)
N5 C27 1.470(3)
N6 C28 1.488(3)
N6 C29 1.495(3)
N7 C32 1.285(3)
N7 C31 1.478(3)
N8 C48 1.166(3)
C1 C6 1.419(3)
C1 C2 1.433(3)
C2 C3 1.380(3)
C3 C4 1.408(3)
C4 C5 1.372(3)
C5 C6 1.413(3)
C6 C7 1.444(3)
C8 C9 1.512(3)
C10 C11 1.527(3)
C11 C12 1.529(3)
C13 C14 1.450(3)
C14 C15 1.405(3)
C14 C19 1.412(3)
C15 C16 1.378(3)
C16 C17 1.404(3)
C17 C18 1.381(3)
C18 C19 1.420(3)
C20 C25 1.422(3)
C20 C21 1.437(3)
C21 O8 1.373(2)
C21 C22 1.382(3)
C22 C23 1.405(3)
C23 C24 1.367(3)
C24 C25 1.417(3)
C25 C26 1.440(3)
C27 C28 1.516(3)
C29 C30 1.521(3)
C30 C31 1.531(3)
C32 C33 1.446(3)
C33 C34 1.409(3)
C33 C38 1.412(3)
C34 C35 1.382(3)
C35 C36 1.396(3)
C36 C37 1.380(3)
C37 C38 1.422(3)
C39 C40 1.511(3)
C41 C42 1.504(3)
C43 C44 1.504(3)
O8 C45 1.441(2)
C45 C46 1.509(3)
